data_4037246
loop_
_publ_author_name
'Huang, Jing-Kai'
'Wong, Ying-Chieh'
'Kao, Tzu-Ting'
'Tseng, Chen-Tso'
'Shia, Kak-Shan'

_publ_section_title
;
 Cobalt(II)-Catalyzed Aerobic Oxidation of Terminal-Capped Alkynyl
 \a-Cyano Alkanone Systems. An Oxygen-Mediated Radical Chain Reaction.
;
_journal_issue 22
_journal_name_full 'The Journal of organic chemistry'
_journal_page_first 10759
_journal_page_last 10768
_journal_paper_doi 10.1021/acs.joc.6b01837
_journal_volume 81
_journal_year 2016
_chemical_formula_moiety 'C17 H25 N O2 Si'
_chemical_formula_sum 'C17 H25 N O2 Si'
_chemical_formula_weight 303.47
_space_group_IT_number 9
_space_group_name_Hall 'C -2yc'
_space_group_name_H-M_alt 'C 1 c 1'
_symmetry_cell_setting monoclinic
_symmetry_space_group_name_H-M 'C 1 c 1'
_atom_sites_solution_hydrogens geom
_atom_sites_solution_primary direct
_atom_sites_solution_secondary difmap
_audit_creation_method SHELXL-97
_cell_angle_alpha 90.00
_cell_angle_beta 104.661(15)
_cell_angle_gamma 90.00
_cell_formula_units_Z 4
_cell_length_a 19.146(14)
_cell_length_b 7.452(6)
_cell_length_c 12.716(9)
_cell_measurement_reflns_used 0
_cell_measurement_temperature 296(2)
_cell_measurement_theta_max 0
_cell_measurement_theta_min 0
_cell_volume 1755(2)
_computing_molecular_graphics 'Ortep-3 for Windows (Farrugia, 1997)'
_computing_publication_material 'WinGX publication routines (Farrugia, 1999)'
_computing_structure_refinement 'SHELXL-97 (Sheldrick, 1997)'
_computing_structure_solution 'SIR97 (Giacovazzo et al, 1997)'
_diffrn_ambient_temperature 296(2)
_diffrn_measured_fraction_theta_full 0.995
_diffrn_measured_fraction_theta_max 0.995
_diffrn_radiation_monochromator graphite
_diffrn_radiation_source 'fine-focus sealed tube'
_diffrn_radiation_type MoK\a
_diffrn_radiation_wavelength 0.71073
_diffrn_reflns_av_R_equivalents 0.0535
_diffrn_reflns_av_sigmaI/netI 0.1045
_diffrn_reflns_limit_h_max 22
_diffrn_reflns_limit_h_min -22
_diffrn_reflns_limit_k_max 8
_diffrn_reflns_limit_k_min -7
_diffrn_reflns_limit_l_max 14
_diffrn_reflns_limit_l_min -15
_diffrn_reflns_number 4110
_diffrn_reflns_theta_full 25.02
_diffrn_reflns_theta_max 25.02
_diffrn_reflns_theta_min 2.95
_exptl_absorpt_coefficient_mu 0.138
_exptl_absorpt_correction_T_max 0.9972
_exptl_absorpt_correction_T_min 0.9456
_exptl_absorpt_correction_type multi-scan
_exptl_crystal_colour colorless
_exptl_crystal_density_diffrn 1.148
_exptl_crystal_density_method 'not measured'
_exptl_crystal_description prism
_exptl_crystal_F_000 656
_exptl_crystal_size_max 0.41
_exptl_crystal_size_mid 0.07
_exptl_crystal_size_min 0.02
_refine_diff_density_max 0.194
_refine_diff_density_min -0.208
_refine_diff_density_rms 0.049
_refine_ls_abs_structure_details 'Flack H D (1983), Acta Cryst. A39, 876-881'
_refine_ls_abs_structure_Flack -0.1(2)
_refine_ls_extinction_method none
_refine_ls_goodness_of_fit_ref 1.032
_refine_ls_hydrogen_treatment constr
_refine_ls_matrix_type full
_refine_ls_number_parameters 190
_refine_ls_number_reflns 2443
_refine_ls_number_restraints 2
_refine_ls_restrained_S_all 1.031
_refine_ls_R_factor_all 0.1056
_refine_ls_R_factor_gt 0.0564
_refine_ls_shift/su_max 0.000
_refine_ls_shift/su_mean 0.000
_refine_ls_structure_factor_coef Fsqd
_refine_ls_weighting_details 'calc w=1/[\s^2^(Fo^2^)+(0.0285P)^2^+0.5450P] where P=(Fo^2^+2Fc^2^)/3'
_refine_ls_weighting_scheme calc
_refine_ls_wR_factor_gt 0.0922
_refine_ls_wR_factor_ref 0.1075
_reflns_number_gt 1631
_reflns_number_total 2443
_reflns_threshold_expression >2sigma(I)
_cod_data_source_file jo6b01837_si_007.cif
_cod_data_source_block ch15610
_cod_original_sg_symbol_H-M 'C c'
_cod_database_code 4037246

loop_
_symmetry_equiv_pos_as_xyz
'x, y, z'
'x, -y, z+1/2'
'x+1/2, y+1/2, z'
'x+1/2, -y+1/2, z+1/2'

loop_
_atom_site_label
_atom_site_type_symbol
_atom_site_fract_x
_atom_site_fract_y
_atom_site_fract_z
_atom_site_U_iso_or_equiv
_atom_site_adp_type
_atom_site_occupancy
_atom_site_symmetry_multiplicity
_atom_site_calc_flag
_atom_site_refinement_flags
C1 C 0.4042(3) 0.7759(8) 0.7636(4) 0.0611(18) Uani 1 1 d .
H1A H 0.4371 0.8740 0.7859 0.092 Uiso 1 1 calc R
H1B H 0.3964 0.7166 0.8267 0.092 Uiso 1 1 calc R
H1C H 0.3591 0.8208 0.7202 0.092 Uiso 1 1 calc R
C2 C 0.4626(3) 0.7354(7) 0.5667(4) 0.0574(18) Uani 1 1 d .
H2A H 0.4826 0.6532 0.5240 0.086 Uiso 1 1 calc R
H2B H 0.4967 0.8296 0.5934 0.086 Uiso 1 1 calc R
H2C H 0.4189 0.7860 0.5225 0.086 Uiso 1 1 calc R
C3 C 0.3807(3) 0.4180(7) 0.6361(4) 0.0484(16) Uani 1 1 d .
C4 C 0.4174(4) 0.2727(8) 0.5838(5) 0.079(2) Uani 1 1 d .
H4A H 0.4593 0.2291 0.6362 0.119 Uiso 1 1 calc R
H4B H 0.4316 0.3223 0.5227 0.119 Uiso 1 1 calc R
H4C H 0.3843 0.1754 0.5599 0.119 Uiso 1 1 calc R
C5 C 0.3137(3) 0.4838(9) 0.5516(5) 0.090(2) Uani 1 1 d .
H5A H 0.2896 0.5736 0.5837 0.135 Uiso 1 1 calc R
H5B H 0.2815 0.3847 0.5276 0.135 Uiso 1 1 calc R
H5C H 0.3278 0.5343 0.4907 0.135 Uiso 1 1 calc R
C6 C 0.3566(4) 0.3346(8) 0.7322(5) 0.086(2) Uani 1 1 d .
H6A H 0.3330 0.4243 0.7652 0.129 Uiso 1 1 calc R
H6B H 0.3980 0.2899 0.7850 0.129 Uiso 1 1 calc R
H6C H 0.3237 0.2377 0.7063 0.129 Uiso 1 1 calc R
C7 C 0.5282(3) 0.5200(6) 0.7834(4) 0.0331(13) Uani 1 1 d .
C8 C 0.5901(3) 0.4356(6) 0.7541(3) 0.0318(13) Uani 1 1 d .
C9 C 0.6517(3) 0.3418(6) 0.8368(4) 0.0348(12) Uani 1 1 d .
C10 C 0.7056(3) 0.4767(8) 0.8910(5) 0.0463(15) Uani 1 1 d .
C11 C 0.6298(3) 0.2334(7) 0.9269(4) 0.0423(15) Uani 1 1 d .
C12 C 0.5839(3) 0.0733(8) 0.8851(4) 0.0586(17) Uani 1 1 d .
H12A H 0.5393 0.1106 0.8347 0.070 Uiso 1 1 calc R
H12B H 0.5722 0.0091 0.9447 0.070 Uiso 1 1 calc R
C13 C 0.6266(4) -0.0452(8) 0.8284(6) 0.087(2) Uani 1 1 d .
H13A H 0.6712 -0.0800 0.8797 0.104 Uiso 1 1 calc R
H13B H 0.5991 -0.1535 0.8040 0.104 Uiso 1 1 calc R
C14 C 0.6438(4) 0.0429(8) 0.7346(5) 0.0709(19) Uani 1 1 d .
H14A H 0.5991 0.0648 0.6800 0.085 Uiso 1 1 calc R
H14B H 0.6724 -0.0390 0.7034 0.085 Uiso 1 1 calc R
C15 C 0.6850(3) 0.2218(7) 0.7600(4) 0.0425(14) Uani 1 1 d .
H15 H 0.7367 0.2013 0.7914 0.051 Uiso 1 1 calc R
C16 C 0.6723(3) 0.3356(8) 0.6560(4) 0.0637(18) Uani 1 1 d .
H16A H 0.7117 0.4192 0.6593 0.076 Uiso 1 1 calc R
H16B H 0.6664 0.2607 0.5920 0.076 Uiso 1 1 calc R
C17 C 0.6040(3) 0.4315(7) 0.6567(4) 0.0496(16) Uani 1 1 d .
H17 H 0.5741 0.4834 0.5951 0.060 Uiso 1 1 calc R
N1 N 0.7477(3) 0.5793(7) 0.9269(5) 0.0824(19) Uani 1 1 d .
O1 O 0.52829(19) 0.5209(5) 0.8803(3) 0.0531(11) Uani 1 1 d .
O2 O 0.6531(2) 0.2662(5) 1.0208(3) 0.0613(12) Uani 1 1 d .
Si1 Si 0.44278(8) 0.61466(19) 0.68274(10) 0.0388(4) Uani 1 1 d .

loop_
_atom_site_aniso_label
_atom_site_aniso_U_11
_atom_site_aniso_U_22
_atom_site_aniso_U_33
_atom_site_aniso_U_23
_atom_site_aniso_U_13
_atom_site_aniso_U_12
C1 0.054(4) 0.061(4) 0.072(4) -0.006(3) 0.022(3) 0.021(3)
C2 0.060(4) 0.060(4) 0.054(3) 0.014(3) 0.017(3) 0.008(3)
C3 0.040(3) 0.047(4) 0.050(3) -0.001(3) -0.002(3) 0.003(3)
C4 0.077(5) 0.061(5) 0.091(5) -0.024(4) 0.002(4) -0.011(4)
C5 0.053(4) 0.090(5) 0.106(5) 0.017(4) -0.021(5) -0.010(4)
C6 0.080(5) 0.080(5) 0.102(5) 0.018(4) 0.033(4) -0.022(4)
C7 0.025(3) 0.038(3) 0.035(3) 0.007(3) 0.006(2) 0.001(3)
C8 0.032(3) 0.039(4) 0.025(3) 0.002(2) 0.008(2) 0.002(3)
C9 0.031(3) 0.038(3) 0.032(3) -0.001(3) 0.001(2) -0.004(3)
C10 0.034(3) 0.042(4) 0.060(4) -0.006(3) 0.008(3) 0.000(3)
C11 0.023(3) 0.051(4) 0.046(3) 0.004(3) -0.004(3) 0.013(3)
C12 0.051(4) 0.064(5) 0.060(4) 0.015(3) 0.013(3) -0.008(4)
C13 0.101(6) 0.043(4) 0.108(6) -0.011(4) 0.013(5) -0.016(4)
C14 0.085(5) 0.045(4) 0.080(4) -0.027(4) 0.015(4) 0.004(4)
C15 0.034(3) 0.043(4) 0.050(3) -0.001(3) 0.010(3) 0.007(3)
C16 0.054(4) 0.091(5) 0.049(3) 0.009(3) 0.018(3) 0.016(4)
C17 0.038(4) 0.057(4) 0.051(4) 0.010(3) 0.006(3) 0.013(3)
N1 0.066(4) 0.061(4) 0.111(5) -0.017(3) 0.005(4) -0.019(3)
O1 0.052(3) 0.073(3) 0.035(2) 0.0089(18) 0.0128(19) 0.018(2)
O2 0.071(3) 0.076(3) 0.031(2) 0.007(2) 0.002(2) 0.017(2)
Si1 0.0324(8) 0.0431(9) 0.0395(8) 0.0042(9) 0.0066(7) 0.0073(9)

loop_
_atom_type_symbol
_atom_type_description
_atom_type_scat_dispersion_real
_atom_type_scat_dispersion_imag
_atom_type_scat_source
C C 0.0033 0.0016 'International Tables Vol C Tables 4.2.6.8 and 6.1.1.4'
H H 0.0000 0.0000 'International Tables Vol C Tables 4.2.6.8 and 6.1.1.4'
N N 0.0061 0.0033 'International Tables Vol C Tables 4.2.6.8 and 6.1.1.4'
O O 0.0106 0.0060 'International Tables Vol C Tables 4.2.6.8 and 6.1.1.4'
Si Si 0.0817 0.0704 'International Tables Vol C Tables 4.2.6.8 and 6.1.1.4'

loop_
_geom_angle_atom_site_label_1
_geom_angle_atom_site_label_2
_geom_angle_atom_site_label_3
_geom_angle
Si1 C1 H1A 109.5
Si1 C1 H1B 109.5
H1A C1 H1B 109.5
Si1 C1 H1C 109.5
H1A C1 H1C 109.5
H1B C1 H1C 109.5
Si1 C2 H2A 109.5
Si1 C2 H2B 109.5
H2A C2 H2B 109.5
Si1 C2 H2C 109.5
H2A C2 H2C 109.5
H2B C2 H2C 109.5
C5 C3 C4 108.5(5)
C5 C3 C6 108.6(5)
C4 C3 C6 108.7(5)
C5 C3 Si1 108.8(4)
C4 C3 Si1 111.4(4)
C6 C3 Si1 110.8(4)
C3 C4 H4A 109.5
C3 C4 H4B 109.5
H4A C4 H4B 109.5
C3 C4 H4C 109.5
H4A C4 H4C 109.5
H4B C4 H4C 109.5
C3 C5 H5A 109.5
C3 C5 H5B 109.5
H5A C5 H5B 109.5
C3 C5 H5C 109.5
H5A C5 H5C 109.5
H5B C5 H5C 109.5
C3 C6 H6A 109.5
C3 C6 H6B 109.5
H6A C6 H6B 109.5
C3 C6 H6C 109.5
H6A C6 H6C 109.5
H6B C6 H6C 109.5
O1 C7 C8 117.3(4)
O1 C7 Si1 116.5(4)
C8 C7 Si1 126.0(3)
C17 C8 C7 127.6(4)
C17 C8 C9 109.1(4)
C7 C8 C9 123.4(4)
C10 C9 C8 109.5(4)
C10 C9 C11 107.3(4)
C8 C9 C11 116.1(4)
C10 C9 C15 109.4(4)
C8 C9 C15 101.2(4)
C11 C9 C15 113.1(4)
N1 C10 C9 176.1(7)
O2 C11 C12 123.9(5)
O2 C11 C9 122.3(5)
C12 C11 C9 113.4(4)
C11 C12 C13 107.3(5)
C11 C12 H12A 110.3
C13 C12 H12A 110.3
C11 C12 H12B 110.3
C13 C12 H12B 110.3
H12A C12 H12B 108.5
C14 C13 C12 112.8(5)
C14 C13 H13A 109.0
C12 C13 H13A 109.0
C14 C13 H13B 109.0
C12 C13 H13B 109.0
H13A C13 H13B 107.8
C13 C14 C15 115.1(5)
C13 C14 H14A 108.5
C15 C14 H14A 108.5
C13 C14 H14B 108.5
C15 C14 H14B 108.5
H14A C14 H14B 107.5
C16 C15 C14 109.6(5)
C16 C15 C9 102.7(4)
C14 C15 C9 110.8(4)
C16 C15 H15 111.1
C14 C15 H15 111.1
C9 C15 H15 111.1
C17 C16 C15 102.0(4)
C17 C16 H16A 111.4
C15 C16 H16A 111.4
C17 C16 H16B 111.4
C15 C16 H16B 111.4
H16A C16 H16B 109.2
C8 C17 C16 113.5(5)
C8 C17 H17 123.2
C16 C17 H17 123.2
C2 Si1 C1 108.6(3)
C2 Si1 C3 111.6(2)
C1 Si1 C3 111.7(3)
C2 Si1 C7 113.3(2)
C1 Si1 C7 105.0(2)
C3 Si1 C7 106.5(2)

loop_
_geom_bond_atom_site_label_1
_geom_bond_atom_site_label_2
_geom_bond_distance
C1 Si1 1.853(6)
C1 H1A 0.9600
C1 H1B 0.9600
C1 H1C 0.9600
C2 Si1 1.848(5)
C2 H2A 0.9600
C2 H2B 0.9600
C2 H2C 0.9600
C3 C5 1.531(7)
C3 C4 1.531(8)
C3 C6 1.543(8)
C3 Si1 1.885(6)
C4 H4A 0.9600
C4 H4B 0.9600
C4 H4C 0.9600
C5 H5A 0.9600
C5 H5B 0.9600
C5 H5C 0.9600
C6 H6A 0.9600
C6 H6B 0.9600
C6 H6C 0.9600
C7 O1 1.232(5)
C7 C8 1.471(6)
C7 Si1 1.937(5)
C8 C17 1.331(6)
C8 C9 1.536(6)
C9 C10 1.479(7)
C9 C11 1.544(7)
C9 C15 1.573(7)
C10 N1 1.121(6)
C11 O2 1.189(5)
C11 C12 1.497(7)
C12 C13 1.505(8)
C12 H12A 0.9700
C12 H12B 0.9700
C13 C14 1.470(7)
C13 H13A 0.9700
C13 H13B 0.9700
C14 C15 1.542(7)
C14 H14A 0.9700
C14 H14B 0.9700
C15 C16 1.537(7)
C15 H15 0.9800
C16 C17 1.492(7)
C16 H16A 0.9700
C16 H16B 0.9700
C17 H17 0.9300
